data_1573626
_journal_paper_doi 10.1039/D4DT03036B
_chemical_formula_moiety 'C15 H22 Au O P'
_chemical_formula_sum 'C15 H22 Au O P'
_chemical_formula_weight 446.26
_space_group_crystal_system orthorhombic
_space_group_IT_number 61
_space_group_name_Hall '-P 2ac 2ab'
_space_group_name_H-M_alt 'P b c a'
_atom_sites_solution_hydrogens geom
_atom_sites_solution_primary direct
_audit_creation_date 2023-05-15
_audit_creation_method
;
Olex2 1.5
(compiled 2023.03.06 svn.rbb2c1857 for OlexSys, GUI svn.r6748)
;
_audit_update_record
;
2024-07-24 deposited with the CCDC.	2025-01-09 downloaded from the CCDC.
;
_cell_angle_alpha 90
_cell_angle_beta 90
_cell_angle_gamma 90
_cell_formula_units_Z 8
_cell_length_a 16.8809(4)
_cell_length_b 9.84471(12)
_cell_length_c 16.2781(8)
_cell_measurement_reflns_used 4488
_cell_measurement_temperature 293(2)
_cell_measurement_theta_max 21.1890
_cell_measurement_theta_min 1.5560
_cell_volume 2705.22(15)
_computing_cell_refinement 'CrysAlisPro 1.171.42.49 (Rigaku OD, 2022)'
_computing_data_collection 'CrysAlisPro 1.171.42.49 (Rigaku OD, 2022)'
_computing_data_reduction 'CrysAlisPro 1.171.42.49 (Rigaku OD, 2022)'
_computing_molecular_graphics 'Olex2 1.5 (Dolomanov et al., 2009)'
_computing_publication_material 'Olex2 1.5 (Dolomanov et al., 2009)'
_computing_structure_refinement 'SHELXL 2018/3 (Sheldrick, 2015)'
_computing_structure_solution 'SHELXS  (Sheldrick, 2008)'
_diffrn_ambient_environment 'Diamond Anvil Cell filled with Daphne-7575'
_diffrn_ambient_pressure 2160000
_diffrn_ambient_temperature 293(2)
_diffrn_crystal_treatment 'pressurized rapidly in Daphne-7575 as a hydrostatic medium'
_diffrn_detector 'Hybrid Pixel Array Detector'
_diffrn_detector_area_resol_mean 13.3333
_diffrn_measured_fraction_theta_full 0.656
_diffrn_measured_fraction_theta_max 0.440
_diffrn_measurement_details
;
List of Runs (angles in degrees, time in seconds):

  # Type    Start    End  Width  t~exp~   \w     \q     \k     \f   Frames
#--------------------------------------------------------------------------
  1  \w    -39.00  39.00   0.50    1.00    --    0.00   0.00   0.00  156
;
_diffrn_measurement_device 'abstract diffractometer'
_diffrn_measurement_device_type 'esperanto-CrysAlisPro-abstract goniometer imported esperanto images'
_diffrn_measurement_method '\w scans'
_diffrn_measurement_specimen_support 'Diamond Anvil Cell, effective opening angle 39 deg.'
_diffrn_orient_matrix_type 'CrysAlisPro convention (1999,Acta A55,543-557)'
_diffrn_orient_matrix_UB_11 0.0114964420
_diffrn_orient_matrix_UB_12 -0.0030882463
_diffrn_orient_matrix_UB_13 -0.0221098239
_diffrn_orient_matrix_UB_21 -0.0028319434
_diffrn_orient_matrix_UB_22 0.0409250008
_diffrn_orient_matrix_UB_23 -0.0036605824
_diffrn_orient_matrix_UB_31 0.0212128413
_diffrn_orient_matrix_UB_32 0.0071022432
_diffrn_orient_matrix_UB_33 0.0114768599
_diffrn_radiation_monochromator synchrotron
_diffrn_radiation_probe x-ray
_diffrn_radiation_type synchrotron
_diffrn_radiation_wavelength 0.410
_diffrn_reflns_av_R_equivalents 0.0318
_diffrn_reflns_av_unetI/netI 0.0454
_diffrn_reflns_Laue_measured_fraction_full 0.656
_diffrn_reflns_Laue_measured_fraction_max 0.440
_diffrn_reflns_limit_h_max 24
_diffrn_reflns_limit_h_min -22
_diffrn_reflns_limit_k_max 14
_diffrn_reflns_limit_k_min -15
_diffrn_reflns_limit_l_max 14
_diffrn_reflns_limit_l_min -19
_diffrn_reflns_number 9689
_diffrn_reflns_point_group_measured_fraction_full 0.656
_diffrn_reflns_point_group_measured_fraction_max 0.440
_diffrn_reflns_theta_full 14.241
_diffrn_reflns_theta_max 21.692
_diffrn_reflns_theta_min 1.558
_diffrn_source synchrotron
_exptl_absorpt_coefficient_mu 2.671
_exptl_absorpt_correction_T_max 1.00000
_exptl_absorpt_correction_T_min 0.85503
_exptl_absorpt_correction_type multi-scan
_exptl_absorpt_process_details
;
CrysAlisPro 1.171.42.49 (Rigaku Oxford Diffraction, 2022)
Empirical absorption correction using spherical harmonics,
implemented in SCALE3 ABSPACK scaling algorithm.
;
_exptl_crystal_colour colourless
_exptl_crystal_colour_primary colourless
_exptl_crystal_density_diffrn 2.191
_exptl_crystal_description needle
_exptl_crystal_F_000 1712
_exptl_crystal_preparation 'Mounted in a Diamond-Anvil Cell using Daphne-7575 as pressure medium.,Luminescent'
_exptl_crystal_pressure_history 'Pressurized to 2.16 GPa and left to stabilize over ? hours.'
_exptl_crystal_recrystallization_method 'Re-crystallisation from solvent: n-pentane/dichloromethane'
_exptl_crystal_size_max 0.0025
_exptl_crystal_size_mid 0.002
_exptl_crystal_size_min 0.0015
_refine_diff_density_max 1.501
_refine_diff_density_min -0.640
_refine_diff_density_rms 0.138
_refine_ls_extinction_method none
_refine_ls_goodness_of_fit_ref 1.103
_refine_ls_hydrogen_treatment constr
_refine_ls_matrix_type full
_refine_ls_number_parameters 167
_refine_ls_number_reflns 3652
_refine_ls_number_restraints 0
_refine_ls_restrained_S_all 1.103
_refine_ls_R_factor_all 0.0367
_refine_ls_R_factor_gt 0.0309
_refine_ls_shift/su_max 0.001
_refine_ls_shift/su_mean 0.000
_refine_ls_structure_factor_coef Fsqd
_refine_ls_weighting_details 'w=1/[\s^2^(Fo^2^)+(0.0300P)^2^+1.7634P] where P=(Fo^2^+2Fc^2^)/3'
_refine_ls_weighting_scheme calc
_refine_ls_wR_factor_gt 0.0870
_refine_ls_wR_factor_ref 0.0900
_reflns_Friedel_coverage 0.000
_reflns_number_gt 3006
_reflns_number_total 3652
_reflns_threshold_expression 'I > 2\s(I)'
_cod_data_source_file d4dt03036b3.cif
_cod_data_source_block 0012_2p16GPa
_cod_original_cell_volume 2705.21(14)
_cod_database_code 1573626
_shelx_shelxl_version_number 2018/3
_chemical_oxdiff_formula 'C15 H22 O P Au'
_shelx_space_group_comment
;
The symmetry employed for this shelxl refinement is uniquely defined
by the following loop, which should always be used as a source of
symmetry information in preference to the above space-group names.
They are only intended as comments.
;
_diffrn_orient_matrix_axis[1] matrixX
_diffrn_orient_matrix_axis[2] matrixY
_diffrn_orient_matrix_axis[3] matrixZ
_olex2_refinement_description
;
1. Fixed Uiso
 At 1.2 times of:
  All C(H) groups, All C(H,H) groups
 At 1.5 times of:
  All C(H,H,H) groups
2.a Secondary CH2 refined with riding coordinates:
 C10(H10A,H10B), C12(H12A,H12B), C14(H14A,H14B)
2.b Aromatic/amide H refined with riding coordinates:
 C8(H8), C7(H7), C4(H4), C5(H5)
2.c Idealised Me refined as rotating group:
 C15(H15A,H15B,H15C), C13(H13A,H13B,H13C), C9(H9A,H9B,H9C), C11(H11A,H11B,H11C)
;
_olex2_submission_special_instructions 'No special instructions were received'
_oxdiff_exptl_absorpt_empirical_details
;
Empirical correction (ABSPACK) includes:
- Absorption correction using spherical harmonics
- Frame scaling
- Detector area scaling
;
_oxdiff_exptl_absorpt_empirical_full_max 1.171
_oxdiff_exptl_absorpt_empirical_full_min 0.827

loop_
_space_group_symop_operation_xyz
'x, y, z'
'-x+1/2, -y, z+1/2'
'x+1/2, -y+1/2, -z'
'-x, y+1/2, -z+1/2'
'-x, -y, -z'
'x-1/2, y, -z-1/2'
'-x-1/2, y-1/2, z'
'x, -y-1/2, z-1/2'

loop_
_atom_site_label
_atom_site_type_symbol
_atom_site_fract_x
_atom_site_fract_y
_atom_site_fract_z
_atom_site_U_iso_or_equiv
_atom_site_adp_type
_atom_site_occupancy
_atom_site_site_symmetry_order
_atom_site_calc_flag
_atom_site_refinement_flags_posn
_atom_site_refinement_flags_adp
_atom_site_refinement_flags_occupancy
_atom_site_disorder_assembly
_atom_site_disorder_group
Au1 Au 0.38388(2) 0.87218(2) 0.34359(2) 0.03131(8) Uani 1 1 d . . . . .
P1 P 0.37641(5) 1.06493(8) 0.26697(9) 0.0287(3) Uani 1 1 d . . . . .
O1 O 0.33612(18) 0.0592(2) 0.5550(3) 0.0449(11) Uani 1 1 d . . . . .
C6 C 0.3543(2) 0.1814(3) 0.5186(3) 0.0313(10) Uani 1 1 d . . . . .
C3 C 0.3767(2) 0.4380(3) 0.4512(3) 0.0310(11) Uani 1 1 d . . . . .
C10 C 0.3911(3) 1.0254(4) 0.1600(3) 0.0358(13) Uani 1 1 d . . . . .
H10A H 0.362436 1.091274 0.127139 0.043 Uiso 1 1 calc R U . . .
H10B H 0.446963 1.034931 0.147243 0.043 Uiso 1 1 calc R U . . .
C8 C 0.4409(2) 0.3593(3) 0.4761(4) 0.0314(11) Uani 1 1 d . . . . .
H8 H 0.492016 0.393075 0.470322 0.038 Uiso 1 1 calc R U . . .
C2 C 0.3873(2) 0.5740(4) 0.4187(4) 0.0332(11) Uani 1 1 d . . . . .
C12 C 0.2816(2) 1.1516(3) 0.2711(4) 0.0409(14) Uani 1 1 d . . . . .
H12A H 0.270485 1.177903 0.327331 0.049 Uiso 1 1 calc R U . . .
H12B H 0.284245 1.233659 0.238165 0.049 Uiso 1 1 calc R U . . .
C7 C 0.4293(2) 0.2309(3) 0.5095(3) 0.0339(11) Uani 1 1 d . . . . .
H7 H 0.472596 0.178860 0.525610 0.041 Uiso 1 1 calc R U . . .
C15 C 0.4383(3) 1.3269(3) 0.2479(4) 0.0442(15) Uani 1 1 d . . . . .
H15A H 0.439793 1.316024 0.189344 0.066 Uiso 1 1 calc R U . . .
H15B H 0.478831 1.389473 0.264594 0.066 Uiso 1 1 calc R U . . .
H15C H 0.387404 1.361565 0.263940 0.066 Uiso 1 1 calc R U . . .
C14 C 0.4520(2) 1.1917(3) 0.2885(4) 0.0355(11) Uani 1 1 d . . . . .
H14A H 0.454842 1.205298 0.347473 0.043 Uiso 1 1 calc R U . . .
H14B H 0.502918 1.156662 0.270680 0.043 Uiso 1 1 calc R U . . .
C4 C 0.3008(2) 0.3854(3) 0.4608(4) 0.0320(11) Uani 1 1 d . . . . .
H4 H 0.257350 0.436879 0.444617 0.038 Uiso 1 1 calc R U . . .
C1 C 0.3902(2) 0.6905(3) 0.3970(4) 0.0355(12) Uani 1 1 d . . . . .
C13 C 0.2159(3) 1.0635(4) 0.2400(5) 0.0482(16) Uani 1 1 d . . . . .
H13A H 0.227130 1.036360 0.184575 0.072 Uiso 1 1 calc R U . . .
H13B H 0.167041 1.113266 0.241394 0.072 Uiso 1 1 calc R U . . .
H13C H 0.211482 0.984354 0.274142 0.072 Uiso 1 1 calc R U . . .
C5 C 0.2889(2) 0.2581(3) 0.4940(4) 0.0393(13) Uani 1 1 d . . . . .
H5 H 0.237870 0.223717 0.499947 0.047 Uiso 1 1 calc R U . . .
C9 C 0.4001(3) -0.0361(4) 0.5621(5) 0.0498(16) Uani 1 1 d . . . . .
H9A H 0.418680 -0.060156 0.508352 0.075 Uiso 1 1 calc R U . . .
H9B H 0.381742 -0.116181 0.589957 0.075 Uiso 1 1 calc R U . . .
H9C H 0.442491 0.004162 0.592921 0.075 Uiso 1 1 calc R U . . .
C11 C 0.3642(3) 0.8827(3) 0.1352(5) 0.0384(12) Uani 1 1 d . . . . .
H11A H 0.368599 0.872709 0.076661 0.058 Uiso 1 1 calc R U . . .
H11B H 0.310150 0.869440 0.151474 0.058 Uiso 1 1 calc R U . . .
H11C H 0.397154 0.816409 0.161741 0.058 Uiso 1 1 calc R U . . .

loop_
_atom_site_aniso_label
_atom_site_aniso_U_11
_atom_site_aniso_U_22
_atom_site_aniso_U_33
_atom_site_aniso_U_23
_atom_site_aniso_U_13
_atom_site_aniso_U_12
Au1 0.03644(11) 0.02701(8) 0.0305(2) 0.00556(5) -0.00057(5) -0.00167(3)
P1 0.0337(5) 0.0228(3) 0.0297(10) 0.0012(3) 0.0003(3) -0.0002(2)
O1 0.0482(18) 0.0298(10) 0.057(4) 0.0141(13) 0.0056(15) -0.0011(9)
C6 0.038(2) 0.0265(12) 0.029(4) 0.0025(14) -0.0016(15) -0.0012(10)
C3 0.0355(19) 0.0259(12) 0.032(4) 0.0040(14) -0.0038(14) -0.0018(9)
C10 0.046(2) 0.0297(14) 0.032(5) 0.0015(15) 0.0018(15) -0.0014(11)
C8 0.0315(19) 0.0269(12) 0.036(4) 0.0005(13) -0.0014(15) -0.0004(9)
C2 0.034(2) 0.0333(15) 0.032(4) 0.0043(16) 0.0009(14) 0.0006(10)
C12 0.036(2) 0.0326(13) 0.054(5) -0.0052(17) 0.0006(18) 0.0029(11)
C7 0.037(2) 0.0250(12) 0.040(4) 0.0010(14) -0.0006(15) 0.0032(10)
C15 0.041(2) 0.0320(14) 0.059(5) 0.0084(19) 0.0051(19) -0.0052(12)
C14 0.041(2) 0.0311(13) 0.034(4) -0.0028(16) -0.0062(16) -0.0038(11)
C4 0.0319(19) 0.0335(13) 0.031(4) 0.0065(14) -0.0027(15) 0.0021(10)
C1 0.0339(19) 0.0307(14) 0.042(4) 0.0065(16) -0.0050(15) -0.0004(10)
C13 0.037(2) 0.0480(19) 0.060(6) -0.016(2) -0.0008(19) -0.0010(14)
C5 0.0297(19) 0.0365(14) 0.052(5) 0.0055(17) -0.0028(16) -0.0042(11)
C9 0.066(3) 0.0277(15) 0.055(6) 0.0037(18) 0.004(3) 0.0071(14)
C11 0.052(3) 0.0302(15) 0.033(5) -0.0050(16) -0.001(2) -0.0029(12)

loop_
_atom_type_symbol
_atom_type_description
_atom_type_scat_dispersion_real
_atom_type_scat_dispersion_imag
_atom_type_scat_source
C C -0.0001 0.0005 'International Tables Vol C Tables 4.2.6.8 and 6.1.1.4'
H H 0.0000 0.0000 'International Tables Vol C Tables 4.2.6.8 and 6.1.1.4'
O O 0.0016 0.0018 'International Tables Vol C Tables 4.2.6.8 and 6.1.1.4'
P P 0.0342 0.0304 'International Tables Vol C Tables 4.2.6.8 and 6.1.1.4'
Au Au -0.4672 3.5799 'International Tables Vol C Tables 4.2.6.8 and 6.1.1.4'

loop_
_axis.id
_axis.type
_axis.equipment
_axis.parity
_axis.depends_on
_axis.zero
_axis.vector[1]
_axis.vector[2]
_axis.vector[3]
source . source . . . 1.00000000 0.00000000 0.00000000
omega rotation goniometer -1 . -0.00106000 0.00000000 0.00000000 1.00000000
kappa rotation goniometer -1 omega 0.00000000 -0.76604444 0.00000000 0.64278761
phi rotation goniometer -1 kappa . 0.00000000 0.00000000 1.00000000
theta rotation goniometer -1 . 0.00200000 0.00000000 0.00000000 1.00000000
matrixX general general . phi . 1.00000000 0.00000000 0.00000000
matrixY general general . phi . 0.00000000 1.00000000 0.00000000
matrixZ general general . phi . 0.00000000 0.00000000 1.00000000
dacX translation general . phi . 0.00000000 1.00000000 0.00000000
dacY translation general . phi . -1.00000000 0.00000000 0.00000000
dacZ translation general . phi . 0.00000000 0.00000000 1.00000000

loop_
_geom_angle_atom_site_label_1
_geom_angle_atom_site_label_2
_geom_angle_atom_site_label_3
_geom_angle
_geom_angle_site_symmetry_1
_geom_angle_site_symmetry_3
_geom_angle_publ_flag
C1 Au1 P1 172.61(18) . . ?
C10 P1 Au1 110.02(13) . . ?
C10 P1 C12 105.0(3) . . ?
C10 P1 C14 103.8(2) . . ?
C12 P1 Au1 114.91(17) . . ?
C12 P1 C14 106.81(17) . . ?
C14 P1 Au1 115.31(16) . . ?
C6 O1 C9 116.1(3) . . ?
O1 C6 C5 114.9(3) . . ?
C7 C6 O1 124.4(3) . . ?
C7 C6 C5 120.6(3) . . ?
C8 C3 C2 121.6(3) . . ?
C4 C3 C8 118.5(3) . . ?
C4 C3 C2 119.9(3) . . ?
P1 C10 H10A 108.7 . . ?
P1 C10 H10B 108.7 . . ?
H10A C10 H10B 107.6 . . ?
C11 C10 P1 114.4(4) . . ?
C11 C10 H10A 108.7 . . ?
C11 C10 H10B 108.7 . . ?
C3 C8 H8 119.6 . . ?
C7 C8 C3 120.7(3) . . ?
C7 C8 H8 119.6 . . ?
C1 C2 C3 173.6(5) . . ?
P1 C12 H12A 109.3 . . ?
P1 C12 H12B 109.3 . . ?
H12A C12 H12B 108.0 . . ?
C13 C12 P1 111.6(3) . . ?
C13 C12 H12A 109.3 . . ?
C13 C12 H12B 109.3 . . ?
C6 C7 C8 119.8(3) . . ?
C6 C7 H7 120.1 . . ?
C8 C7 H7 120.1 . . ?
H15A C15 H15B 109.5 . . ?
H15A C15 H15C 109.5 . . ?
H15B C15 H15C 109.5 . . ?
C14 C15 H15A 109.5 . . ?
C14 C15 H15B 109.5 . . ?
C14 C15 H15C 109.5 . . ?
P1 C14 H14A 108.6 . . ?
P1 C14 H14B 108.6 . . ?
C15 C14 P1 114.4(3) . . ?
C15 C14 H14A 108.6 . . ?
C15 C14 H14B 108.6 . . ?
H14A C14 H14B 107.6 . . ?
C3 C4 H4 119.4 . . ?
C5 C4 C3 121.1(3) . . ?
C5 C4 H4 119.4 . . ?
C2 C1 Au1 169.7(4) . . ?
C12 C13 H13A 109.5 . . ?
C12 C13 H13B 109.5 . . ?
C12 C13 H13C 109.5 . . ?
H13A C13 H13B 109.5 . . ?
H13A C13 H13C 109.5 . . ?
H13B C13 H13C 109.5 . . ?
C6 C5 H5 120.4 . . ?
C4 C5 C6 119.2(3) . . ?
C4 C5 H5 120.4 . . ?
O1 C9 H9A 109.5 . . ?
O1 C9 H9B 109.5 . . ?
O1 C9 H9C 109.5 . . ?
H9A C9 H9B 109.5 . . ?
H9A C9 H9C 109.5 . . ?
H9B C9 H9C 109.5 . . ?
C10 C11 H11A 109.5 . . ?
C10 C11 H11B 109.5 . . ?
C10 C11 H11C 109.5 . . ?
H11A C11 H11B 109.5 . . ?
H11A C11 H11C 109.5 . . ?
H11B C11 H11C 109.5 . . ?

loop_
_geom_bond_atom_site_label_1
_geom_bond_atom_site_label_2
_geom_bond_distance
_geom_bond_site_symmetry_2
_geom_bond_publ_flag
Au1 P1 2.2742(10) . ?
Au1 C1 1.991(4) . ?
P1 C10 1.801(6) . ?
P1 C12 1.815(4) . ?
P1 C14 1.819(3) . ?
O1 C6 1.375(4) . ?
O1 C9 1.435(5) . ?
C6 C7 1.366(5) . ?
C6 C5 1.396(5) . ?
C3 C8 1.392(5) . ?
C3 C2 1.451(5) . ?
C3 C4 1.390(5) . ?
C10 H10A 0.9700 . ?
C10 H10B 0.9700 . ?
C10 C11 1.531(5) . ?
C8 H8 0.9300 . ?
C8 C7 1.390(5) . ?
C2 C1 1.201(5) . ?
C12 H12A 0.9700 . ?
C12 H12B 0.9700 . ?
C12 C13 1.496(6) . ?
C7 H7 0.9300 . ?
C15 H15A 0.9600 . ?
C15 H15B 0.9600 . ?
C15 H15C 0.9600 . ?
C15 C14 1.504(5) . ?
C14 H14A 0.9700 . ?
C14 H14B 0.9700 . ?
C4 H4 0.9300 . ?
C4 C5 1.380(5) . ?
C13 H13A 0.9600 . ?
C13 H13B 0.9600 . ?
C13 H13C 0.9600 . ?
C5 H5 0.9300 . ?
C9 H9A 0.9600 . ?
C9 H9B 0.9600 . ?
C9 H9C 0.9600 . ?
C11 H11A 0.9600 . ?
C11 H11B 0.9600 . ?
C11 H11C 0.9600 . ?

loop_
_geom_torsion_atom_site_label_1
_geom_torsion_atom_site_label_2
_geom_torsion_atom_site_label_3
_geom_torsion_atom_site_label_4
_geom_torsion
_geom_torsion_site_symmetry_1
_geom_torsion_site_symmetry_2
_geom_torsion_site_symmetry_3
_geom_torsion_site_symmetry_4
_geom_torsion_publ_flag
Au1 P1 C10 C11 29.4(4) . . . . ?
Au1 P1 C12 C13 -60.7(5) . . . . ?
Au1 P1 C14 C15 -170.2(3) . . . . ?
O1 C6 C7 C8 -176.2(5) . . . . ?
O1 C6 C5 C4 176.6(5) . . . . ?
C3 C8 C7 C6 -0.4(8) . . . . ?
C3 C4 C5 C6 0.3(8) . . . . ?
C10 P1 C12 C13 60.3(5) . . . . ?
C10 P1 C14 C15 69.4(4) . . . . ?
C8 C3 C4 C5 -0.2(8) . . . . ?
C2 C3 C8 C7 177.9(5) . . . . ?
C2 C3 C4 C5 -177.9(5) . . . . ?
C12 P1 C10 C11 -94.8(3) . . . . ?
C12 P1 C14 C15 -41.2(5) . . . . ?
C7 C6 C5 C4 -0.5(8) . . . . ?
C14 P1 C10 C11 153.3(3) . . . . ?
C14 P1 C12 C13 170.0(4) . . . . ?
C4 C3 C8 C7 0.2(8) . . . . ?
C5 C6 C7 C8 0.5(8) . . . . ?
C9 O1 C6 C7 -18.1(7) . . . . ?
C9 O1 C6 C5 164.9(5) . . . . ?
